data_2216959
loop_
_publ_author_name
'Hai-Yang Yu'
'Xin Fang'
'Ming-Lei Cao'
'Yan-Jun Zhang'
'Jun-Dong Wang'

_publ_section_title
;
 (<i>E</i>)-Methyl 2-[(4-nitrophenyl)hydrazono]propanoate
;
_journal_coeditor_code BT2665
_journal_issue 1
_journal_name_full 'Acta Crystallographica Section E'
_journal_page_first o344
_journal_page_last o344
_journal_paper_doi 10.1107/S1600536807067268
_journal_volume 64
_journal_year 2008
_chemical_formula_iupac 'C10 H11 N3 O4'
_chemical_formula_moiety 'C10 H11 N3 O4'
_chemical_formula_sum 'C10 H11 N3 O4'
_chemical_formula_weight 237.22
_chemical_name_systematic
;
(E)-Methyl 2-[(4-nitrophenyl)hydrazono]propanoate
;
_space_group_IT_number 14
_symmetry_cell_setting monoclinic
_symmetry_space_group_name_Hall '-P 2ybc'
_symmetry_space_group_name_H-M 'P 1 21/c 1'
_atom_sites_solution_hydrogens geom
_atom_sites_solution_primary direct
_atom_sites_solution_secondary difmap
_audit_creation_method SHELXL97
_cell_angle_alpha 90.00
_cell_angle_beta 90.11(3)
_cell_angle_gamma 90.00
_cell_formula_units_Z 4
_cell_length_a 12.836(3)
_cell_length_b 6.9260(14)
_cell_length_c 11.915(2)
_cell_measurement_reflns_used 7757
_cell_measurement_temperature 173(2)
_cell_measurement_theta_max 55.01
_cell_measurement_theta_min 6.35
_cell_volume 1059.3(4)
_computing_cell_refinement 'RAPID-AUTO (Rigaku, 2004)'
_computing_data_collection 'RAPID-AUTO (Rigaku, 2004)'
_computing_data_reduction 'RAPID-AUTO (Rigaku, 2004)'
_computing_molecular_graphics 'ORTEX (McArdle, 1995)'
_computing_publication_material 'SHELXL97-2 (Sheldrick, 1997)'
_computing_structure_refinement 'SHELXL97 (Sheldrick, 1997)'
_computing_structure_solution 'SHELXS97 (Sheldrick, 1990)'
_diffrn_ambient_temperature 173(2)
_diffrn_detector_area_resol_mean 10
_diffrn_measured_fraction_theta_full 0.998
_diffrn_measured_fraction_theta_max 0.998
_diffrn_measurement_device_type 'Rigaku R-AXIS Spider'
_diffrn_measurement_method '\w oscillation'
_diffrn_radiation_monochromator graphite
_diffrn_radiation_source 'Rotating Anode'
_diffrn_radiation_type 'Mo K\a'
_diffrn_radiation_wavelength 0.71069
_diffrn_reflns_av_R_equivalents 0.0206
_diffrn_reflns_av_sigmaI/netI 0.0187
_diffrn_reflns_limit_h_max 16
_diffrn_reflns_limit_h_min -16
_diffrn_reflns_limit_k_max 7
_diffrn_reflns_limit_k_min -8
_diffrn_reflns_limit_l_max 15
_diffrn_reflns_limit_l_min -15
_diffrn_reflns_number 9730
_diffrn_reflns_theta_full 27.47
_diffrn_reflns_theta_max 27.47
_diffrn_reflns_theta_min 3.17
_diffrn_standards_number 0
_exptl_absorpt_coefficient_mu 0.117
_exptl_absorpt_correction_type none
_exptl_crystal_colour yellow
_exptl_crystal_density_diffrn 1.487
_exptl_crystal_density_method 'not measured'
_exptl_crystal_description chip
_exptl_crystal_F_000 496
_exptl_crystal_size_max 0.60
_exptl_crystal_size_mid 0.54
_exptl_crystal_size_min 0.16
_refine_diff_density_max 0.286
_refine_diff_density_min -0.290
_refine_ls_extinction_method none
_refine_ls_goodness_of_fit_ref 1.093
_refine_ls_hydrogen_treatment mixed
_refine_ls_matrix_type full
_refine_ls_number_parameters 176
_refine_ls_number_reflns 2416
_refine_ls_number_restraints 0
_refine_ls_restrained_S_all 1.093
_refine_ls_R_factor_all 0.0497
_refine_ls_R_factor_gt 0.0416
_refine_ls_shift/su_max 0.000
_refine_ls_shift/su_mean 0.000
_refine_ls_structure_factor_coef Fsqd
_refine_ls_weighting_details 'calc w=1/[\s^2^(Fo^2^)+(0.0696P)^2^+0.336P] where P=(Fo^2^+2Fc^2^)/3'
_refine_ls_weighting_scheme calc
_refine_ls_wR_factor_gt 0.1182
_refine_ls_wR_factor_ref 0.1260
_reflns_number_gt 1997
_reflns_number_total 2416
_reflns_threshold_expression I>2\s(I)
_cod_data_source_file bt2665.cif
_cod_data_source_block I
_cod_depositor_comments
;
The following automatic conversions were performed:
'_symmetry_cell_setting' value 'Monoclinic' changed to 'monoclinic'
according to '/home/saulius/struct/CIF-dictionaries/cif_core.dic'
dictionary named 'cif_core.dic' version 2.4.1 from 2010-06-29.

Automatic conversion script
Id: cif_fix_enum 1527 2010-12-29 10:47:43Z saulius 

The following automatic conversions were performed:

'_symmetry_cell_setting' value 'Monoclinic' changed to 'monoclinic'
according to /home/saulius/struct/CIF-dictionaries/cif_core.dic
dictionary named 'cif_core.dic' version 2.4.1 from 2010-06-29.

Automatic conversion script
Id: cif_fix_values 1715 2011-07-08 13:25:40Z adriana 
;
_cod_original_sg_symbol_Hall -P2ybc
_cod_original_sg_symbol_H-M 'P 21/c'
_cod_database_code 2216959
_cod_database_fobs_code 2216959

loop_
_symmetry_equiv_pos_as_xyz
'x, y, z'
'-x, y+1/2, -z+1/2'
'-x, -y, -z'
'x, -y-1/2, z-1/2'

loop_
_atom_site_type_symbol
_atom_site_label
_atom_site_fract_x
_atom_site_fract_y
_atom_site_fract_z
_atom_site_U_iso_or_equiv
_atom_site_adp_type
_atom_site_calc_flag
_atom_site_refinement_flags
_atom_site_occupancy
N N1 0.23523(9) 0.09076(17) 0.62405(10) 0.0249(3) Uani d . 1
N N2 0.65298(8) 0.28388(17) 0.55245(9) 0.0217(3) Uani d . 1
H H5 0.6937(13) 0.255(3) 0.6065(15) 0.028(4) Uiso d . 1
N N3 0.68657(8) 0.33719(16) 0.44935(9) 0.0202(3) Uani d . 1
O O1 0.21019(8) 0.03458(18) 0.71835(9) 0.0362(3) Uani d . 1
O O2 0.17278(8) 0.10441(19) 0.54620(10) 0.0381(3) Uani d . 1
O O3 0.75514(8) 0.43209(18) 0.24033(8) 0.0339(3) Uani d . 1
O O4 0.90897(7) 0.50736(15) 0.31757(8) 0.0256(3) Uani d . 1
C C1 0.34331(10) 0.14249(18) 0.60429(11) 0.0200(3) Uani d . 1
C C2 0.37287(10) 0.2085(2) 0.49903(11) 0.0219(3) Uani d . 1
H H1 0.3235(14) 0.217(3) 0.4375(16) 0.040(5) Uiso d . 1
C C3 0.47596(10) 0.25744(19) 0.48098(11) 0.0207(3) Uani d . 1
H H2 0.4965(13) 0.309(2) 0.4086(15) 0.029(4) Uiso d . 1
C C4 0.54879(9) 0.23761(19) 0.56748(10) 0.0188(3) Uani d . 1
C C5 0.51738(10) 0.1701(2) 0.67302(11) 0.0225(3) Uani d . 1
H H3 0.5685(14) 0.158(3) 0.7310(16) 0.035(5) Uiso d . 1
C C6 0.41453(10) 0.1227(2) 0.69133(11) 0.0225(3) Uani d . 1
H H4 0.3938(13) 0.072(3) 0.7635(15) 0.031(4) Uiso d . 1
C C7 0.78391(10) 0.37883(19) 0.43797(11) 0.0204(3) Uani d . 1
C C8 0.86529(11) 0.3763(3) 0.52797(12) 0.0333(4) Uani d . 1
H H6 0.8767 0.5053 0.5548 0.050 Uiso calc R 1
H H7 0.9291 0.3258 0.4980 0.050 Uiso calc R 1
H H8 0.8423 0.2962 0.5888 0.050 Uiso calc R 1
C C9 0.81181(10) 0.44003(19) 0.32127(11) 0.0204(3) Uani d . 1
C C10 0.94452(11) 0.5806(2) 0.21009(12) 0.0303(3) Uani d . 1
H H9 1.0130 0.6345 0.2185 0.045 Uiso calc R 1
H H10 0.8975 0.6788 0.1841 0.045 Uiso calc R 1
H H11 0.9466 0.4770 0.1566 0.045 Uiso calc R 1

loop_
_atom_site_aniso_label
_atom_site_aniso_U_11
_atom_site_aniso_U_22
_atom_site_aniso_U_33
_atom_site_aniso_U_12
_atom_site_aniso_U_13
_atom_site_aniso_U_23
N1 0.0205(6) 0.0267(6) 0.0276(6) -0.0007(5) 0.0051(4) -0.0034(5)
N2 0.0181(5) 0.0302(6) 0.0169(5) -0.0020(5) 0.0008(4) 0.0016(4)
N3 0.0202(5) 0.0217(6) 0.0188(5) -0.0005(4) 0.0040(4) -0.0011(4)
O1 0.0273(5) 0.0512(7) 0.0302(6) -0.0087(5) 0.0102(4) 0.0038(5)
O2 0.0202(5) 0.0564(8) 0.0376(6) -0.0041(5) -0.0033(4) 0.0014(5)
O3 0.0255(5) 0.0559(7) 0.0202(5) -0.0093(5) -0.0011(4) 0.0031(5)
O4 0.0199(5) 0.0350(6) 0.0220(5) -0.0066(4) 0.0039(3) 0.0013(4)
C1 0.0174(6) 0.0199(6) 0.0227(6) -0.0011(5) 0.0036(5) -0.0039(5)
C2 0.0204(6) 0.0246(7) 0.0208(6) 0.0013(5) -0.0005(5) -0.0005(5)
C3 0.0216(6) 0.0234(6) 0.0172(6) 0.0006(5) 0.0026(5) 0.0017(5)
C4 0.0186(6) 0.0184(6) 0.0193(6) 0.0000(5) 0.0031(4) -0.0022(5)
C5 0.0210(6) 0.0293(7) 0.0173(6) -0.0004(5) 0.0001(5) -0.0010(5)
C6 0.0235(6) 0.0266(7) 0.0173(6) -0.0014(5) 0.0045(5) -0.0006(5)
C7 0.0195(6) 0.0217(6) 0.0199(6) -0.0017(5) 0.0019(5) -0.0024(5)
C8 0.0234(6) 0.0543(10) 0.0223(7) -0.0100(7) -0.0005(5) 0.0040(6)
C9 0.0191(6) 0.0216(6) 0.0207(6) -0.0007(5) 0.0028(5) -0.0022(5)
C10 0.0256(7) 0.0384(8) 0.0270(7) -0.0052(6) 0.0085(5) 0.0057(6)

loop_
_atom_type_symbol
_atom_type_description
_atom_type_scat_dispersion_real
_atom_type_scat_dispersion_imag
_atom_type_scat_source
C C 0.0033 0.0016 'International Tables Vol C Tables 4.2.6.8 and 6.1.1.4'
H H 0.0000 0.0000 'International Tables Vol C Tables 4.2.6.8 and 6.1.1.4'
N N 0.0061 0.0033 'International Tables Vol C Tables 4.2.6.8 and 6.1.1.4'
O O 0.0106 0.0060 'International Tables Vol C Tables 4.2.6.8 and 6.1.1.4'

loop_
_geom_angle_atom_site_label_1
_geom_angle_atom_site_label_2
_geom_angle_atom_site_label_3
_geom_angle
O2 N1 O1 122.81(12)
O2 N1 C1 118.73(11)
O1 N1 C1 118.46(12)
N3 N2 C4 119.27(11)
N3 N2 H5 123.6(11)
C4 N2 H5 116.0(11)
C7 N3 N2 117.81(11)
C9 O4 C10 116.57(11)
C6 C1 C2 121.79(12)
C6 C1 N1 118.84(12)
C2 C1 N1 119.37(12)
C3 C2 C1 118.97(12)
C3 C2 H1 119.4(11)
C1 C2 H1 121.6(11)
C2 C3 C4 120.02(12)
C2 C3 H2 119.3(10)
C4 C3 H2 120.6(10)
N2 C4 C3 121.74(12)
N2 C4 C5 118.16(12)
C3 C4 C5 120.10(12)
C6 C5 C4 119.92(12)
C6 C5 H3 121.4(11)
C4 C5 H3 118.7(11)
C5 C6 C1 119.20(12)
C5 C6 H4 119.5(10)
C1 C6 H4 121.3(10)
N3 C7 C8 126.68(12)
N3 C7 C9 113.23(11)
C8 C7 C9 120.07(11)
C7 C8 H6 109.5
C7 C8 H7 109.5
H6 C8 H7 109.5
C7 C8 H8 109.5
H6 C8 H8 109.5
H7 C8 H8 109.5
O3 C9 O4 123.49(12)
O3 C9 C7 125.70(12)
O4 C9 C7 110.81(11)
O4 C10 H9 109.5
O4 C10 H10 109.5
H9 C10 H10 109.5
O4 C10 H11 109.5
H9 C10 H11 109.5
H10 C10 H11 109.5

loop_
_geom_bond_atom_site_label_1
_geom_bond_atom_site_label_2
_geom_bond_distance
N1 O2 1.2284(17)
N1 O1 1.2323(16)
N1 C1 1.4525(16)
N2 N3 1.3540(15)
N2 C4 1.3872(16)
N2 H5 0.853(18)
N3 C7 1.2897(16)
O3 C9 1.2080(17)
O4 C9 1.3323(15)
O4 C10 1.4518(16)
C1 C6 1.3880(19)
C1 C2 1.3885(19)
C2 C3 1.3831(17)
C2 H1 0.970(19)
C3 C4 1.3970(18)
C3 H2 0.970(18)
C4 C5 1.4016(18)
C5 C6 1.3783(18)
C5 H3 0.956(18)
C6 H4 0.966(18)
C7 C8 1.4958(19)
C7 C9 1.4977(18)
C8 H6 0.9600
C8 H7 0.9600
C8 H8 0.9600
C10 H9 0.9600
C10 H10 0.9600
C10 H11 0.9600

loop_
_geom_hbond_atom_site_label_D
_geom_hbond_atom_site_label_H
_geom_hbond_atom_site_label_A
_geom_hbond_site_symmetry_A
_geom_hbond_distance_DH
_geom_hbond_distance_HA
_geom_hbond_distance_DA
_geom_hbond_angle_DHA
N2 H5 O3 4_566 0.853(18) 2.200(18) 2.9928(17) 154.6(16)

loop_
_cod_related_entry_id
_cod_related_entry_database
_cod_related_entry_code
1 ChemSpider 21195855
